data_2215947
loop_
_publ_author_name
'Tannert, Rene'
'Sch\"urmann, Markus'
'Preut, Hans'
'Arndt, Hans-Dieter'
'Waldmann, Herbert'

_publ_section_title (<i>S</i>)-3-[(<i>R</i>)-2,4-Dimethylpent-4-enoyl]-4-isopropyl-5,5-diphenyl-1,3-oxazolidin-2-one
_journal_coeditor_code HB2580
_journal_issue 11
_journal_name_full 'Acta Crystallographica Section E'
_journal_page_first o4381
_journal_page_last o4381
_journal_paper_doi 10.1107/S1600536807050295
_journal_volume 63
_journal_year 2007
_chemical_formula_iupac 'C25 H29 N O3'
_chemical_formula_moiety 'C25 H29 N O3'
_chemical_formula_sum 'C25 H29 N O3'
_chemical_formula_weight 391.49
_chemical_name_systematic
;
(S)-3-[(R)-2,4-Dimethylpent-4-enoyl]-4-isopropyl-5,5-diphenyl-
1,3-oxazolidin-2-one
;
_space_group_IT_number 19
_symmetry_cell_setting orthorhombic
_symmetry_space_group_name_Hall 'P 2ac 2ab'
_symmetry_space_group_name_H-M 'P 21 21 21'
_atom_sites_solution_hydrogens geom
_atom_sites_solution_primary direct
_atom_sites_solution_secondary difmap
_audit_creation_method SHELXL-97
_cell_angle_alpha 90.00
_cell_angle_beta 90.00
_cell_angle_gamma 90.00
_cell_formula_units_Z 4
_cell_length_a 8.7567(11)
_cell_length_b 10.0467(17)
_cell_length_c 24.921(5)
_cell_measurement_reflns_used 15624
_cell_measurement_temperature 291.0(10)
_cell_measurement_theta_max 25.03
_cell_measurement_theta_min 3.09
_cell_volume 2192.4(6)
_computing_cell_refinement
;
DENZO and SCALEPACK (Otwinowski & Minor, 1997)
;
_computing_data_collection 'COLLECT (Nonius, 1998)'
_computing_data_reduction
;
DENZO and SCALEPACK (Otwinowski & Minor, 1997)
;
_computing_molecular_graphics 'SHELXTL-Plus (Sheldrick, 1991)'
_computing_publication_material
;
SHELXL97 (Sheldrick, 1997) and PLATON (Spek, 2003)
;
_computing_structure_refinement 'SHELXL97 (Sheldrick, 1997)'
_computing_structure_solution 'SHELXS97 (Sheldrick, 1997)'
_diffrn_ambient_temperature 291.0(10)
_diffrn_detector_area_resol_mean '19 vertical, 18 horizontal'
_diffrn_measured_fraction_theta_full 0.997
_diffrn_measured_fraction_theta_max 0.997
_diffrn_measurement_device_type 'Nonius KappaCCD area-detector'
_diffrn_measurement_method
;
338 frames via \w-rotation (\D\w = 1%) and two times 20 s per frame
(three sets at different \k-angles)
;
_diffrn_radiation_monochromator graphite
_diffrn_radiation_source 'fine-focus sealed tube'
_diffrn_radiation_type MoK\a
_diffrn_radiation_wavelength 0.71073
_diffrn_reflns_av_R_equivalents 0.064
_diffrn_reflns_av_sigmaI/netI 0.4956
_diffrn_reflns_limit_h_max 10
_diffrn_reflns_limit_h_min -10
_diffrn_reflns_limit_k_max 11
_diffrn_reflns_limit_k_min -11
_diffrn_reflns_limit_l_max 29
_diffrn_reflns_limit_l_min -29
_diffrn_reflns_number 15624
_diffrn_reflns_theta_full 25.03
_diffrn_reflns_theta_max 25.03
_diffrn_reflns_theta_min 3.09
_diffrn_standards_decay_% 0
_diffrn_standards_number 0
_exptl_absorpt_coefficient_mu 0.077
_exptl_absorpt_correction_type none
_exptl_crystal_colour colourless
_exptl_crystal_density_diffrn 1.186
_exptl_crystal_density_method 'not measured'
_exptl_crystal_description block
_exptl_crystal_F_000 840
_exptl_crystal_size_max 0.25
_exptl_crystal_size_mid 0.25
_exptl_crystal_size_min 0.23
_refine_diff_density_max 0.101
_refine_diff_density_min -0.127
_refine_ls_abs_structure_details none
_refine_ls_extinction_method none
_refine_ls_goodness_of_fit_ref 1.009
_refine_ls_hydrogen_treatment constr
_refine_ls_matrix_type full
_refine_ls_number_parameters 262
_refine_ls_number_reflns 2223
_refine_ls_number_restraints 0
_refine_ls_restrained_S_all 1.009
_refine_ls_R_factor_all 0.1896
_refine_ls_R_factor_gt 0.0317
_refine_ls_shift/su_max 0.000
_refine_ls_shift/su_mean 0.000
_refine_ls_structure_factor_coef Fsqd
_refine_ls_weighting_details
; calc
 [1.0 exp(7.90(sin\q/\l)^2^)]/[\s^2^(Fo^2^)]
;
_refine_ls_weighting_scheme calc
_refine_ls_wR_factor_gt 0.0533
_refine_ls_wR_factor_ref 0.0857
_reflns_number_gt 628
_reflns_number_total 2223
_reflns_threshold_expression I>2\s(I)
_cod_data_source_file hb2580.cif
_cod_data_source_block I
_cod_database_code 2215947
_cod_database_fobs_code 2215947

loop_
_symmetry_equiv_pos_as_xyz
'x, y, z'
'-x+1/2, -y, z+1/2'
'-x, y+1/2, -z+1/2'
'x+1/2, -y+1/2, -z'

loop_
_atom_site_type_symbol
_atom_site_label
_atom_site_fract_x
_atom_site_fract_y
_atom_site_fract_z
_atom_site_U_iso_or_equiv
_atom_site_adp_type
_atom_site_calc_flag
_atom_site_refinement_flags
_atom_site_occupancy
O O1 0.2130(4) 0.6030(4) 0.84026(17) 0.0393(11) Uani d . 1
O O2 0.3031(5) 0.4620(4) 0.77804(16) 0.0449(12) Uani d . 1
O O3 0.6121(5) 0.3935(4) 0.90646(18) 0.0455(13) Uani d . 1
N N 0.4382(5) 0.5084(5) 0.85736(18) 0.0387(14) Uani d . 1
C C1 0.6965(6) 0.7027(6) 0.8894(2) 0.055(2) Uani d . 1
H H1A 0.7582 0.7774 0.8790 0.083 Uiso calc R 1
H H1B 0.7215 0.6274 0.8674 0.083 Uiso calc R 1
H H1C 0.7155 0.6816 0.9263 0.083 Uiso calc R 1
C C2 0.5262(7) 0.7379(6) 0.8820(2) 0.0410(17) Uani d . 1
H H2A 0.5021 0.8103 0.9069 0.049 Uiso calc R 1
C C3 0.4273(6) 0.6170(6) 0.8977(2) 0.0384(17) Uani d . 1
H H3A 0.4581 0.5839 0.9330 0.046 Uiso calc R 1
C C4 0.2510(6) 0.6376(6) 0.8961(3) 0.0402(18) Uani d . 1
C C5 0.3168(8) 0.5165(6) 0.8208(3) 0.0427(18) Uani d . 1
C C6 0.5360(8) 0.3987(7) 0.8662(3) 0.0458(19) Uani d . 1
C C7 0.5342(7) 0.2882(6) 0.8239(2) 0.0381(17) Uani d . 1
H H7A 0.5001 0.3252 0.7896 0.046 Uiso calc R 1
C C8 0.6941(7) 0.2323(6) 0.8174(2) 0.0461(19) Uani d . 1
H H8A 0.6878 0.1522 0.7957 0.055 Uiso calc R 1
H H8B 0.7316 0.2065 0.8525 0.055 Uiso calc R 1
C C9 0.8104(8) 0.3254(7) 0.7918(3) 0.049(2) Uani d . 1
C C10 0.7793(8) 0.4454(7) 0.7734(2) 0.054(2) Uani d . 1
H H10A 0.6803 0.4785 0.7756 0.065 Uiso calc R 1
H H10B 0.8563 0.4969 0.7583 0.065 Uiso calc R 1
C C11 0.4984(7) 0.7896(6) 0.8246(2) 0.052(2) Uani d . 1
H H11A 0.5617 0.8660 0.8182 0.078 Uiso calc R 1
H H11B 0.3930 0.8142 0.8207 0.078 Uiso calc R 1
H H11C 0.5230 0.7211 0.7992 0.078 Uiso calc R 1
C C12 0.4201(6) 0.1795(6) 0.8422(2) 0.057(2) Uani d . 1
H H12A 0.4171 0.1096 0.8160 0.086 Uiso calc R 1
H H12B 0.3203 0.2178 0.8459 0.086 Uiso calc R 1
H H12C 0.4524 0.1437 0.8761 0.086 Uiso calc R 1
C C13 0.9699(7) 0.2650(6) 0.7874(2) 0.062(2) Uani d . 1
H H13A 1.0378 0.3283 0.7711 0.093 Uiso calc R 1
H H13B 0.9657 0.1862 0.7657 0.093 Uiso calc R 1
H H13C 1.0067 0.2426 0.8225 0.093 Uiso calc R 1
C C21 0.1919(7) 0.7761(7) 0.9059(3) 0.0411(17) Uani d . 1
C C22 0.2239(7) 0.8402(7) 0.9540(3) 0.048(2) Uani d . 1
H H22A 0.2860 0.7991 0.9794 0.057 Uiso calc R 1
C C23 0.1631(7) 0.9663(7) 0.9646(3) 0.055(2) Uani d . 1
H H23A 0.1856 1.0092 0.9967 0.066 Uiso calc R 1
C C24 0.0692(8) 1.0271(7) 0.9271(3) 0.058(2) Uani d . 1
H H24A 0.0279 1.1106 0.9340 0.070 Uiso calc R 1
C C25 0.0375(8) 0.9627(7) 0.8796(3) 0.059(2) Uani d . 1
H H25A -0.0237 1.0041 0.8540 0.071 Uiso calc R 1
C C26 0.0958(7) 0.8368(7) 0.8694(3) 0.049(2) Uani d . 1
H H26A 0.0701 0.7930 0.8378 0.059 Uiso calc R 1
C C27 0.1700(7) 0.5358(6) 0.9326(3) 0.0373(17) Uani d . 1
C C28 0.0354(7) 0.4759(6) 0.9156(2) 0.0416(17) Uani d . 1
H H28A -0.0045 0.4956 0.8819 0.050 Uiso calc R 1
C C29 -0.0390(7) 0.3871(7) 0.9487(3) 0.0485(19) Uani d . 1
H H29A -0.1289 0.3475 0.9369 0.058 Uiso calc R 1
C C30 0.0162(7) 0.3552(6) 0.9990(3) 0.052(2) Uani d . 1
H H30A -0.0341 0.2942 1.0208 0.062 Uiso calc R 1
C C31 0.1508(8) 0.4179(7) 1.0162(3) 0.056(2) Uani d . 1
H H31A 0.1902 0.3990 1.0500 0.067 Uiso calc R 1
C C32 0.2255(7) 0.5080(7) 0.9831(3) 0.049(2) Uani d . 1
H H32A 0.3137 0.5499 0.9952 0.059 Uiso calc R 1

loop_
_atom_site_aniso_label
_atom_site_aniso_U_11
_atom_site_aniso_U_22
_atom_site_aniso_U_33
_atom_site_aniso_U_12
_atom_site_aniso_U_13
_atom_site_aniso_U_23
O1 0.039(3) 0.041(3) 0.038(3) 0.006(3) 0.001(2) -0.005(2)
O2 0.048(3) 0.056(3) 0.031(3) 0.004(3) 0.000(3) -0.005(3)
O3 0.054(3) 0.039(3) 0.043(3) 0.005(3) -0.010(3) -0.005(3)
N 0.038(3) 0.039(4) 0.039(4) 0.010(3) -0.005(3) -0.004(3)
C1 0.050(4) 0.056(5) 0.059(5) -0.011(4) 0.003(4) -0.006(4)
C2 0.047(4) 0.036(4) 0.040(5) 0.004(4) 0.004(4) -0.002(4)
C3 0.042(4) 0.041(4) 0.032(4) -0.004(4) -0.004(3) -0.009(4)
C4 0.039(4) 0.042(5) 0.040(5) 0.001(4) -0.007(4) -0.002(4)
C5 0.050(5) 0.035(5) 0.043(5) -0.008(4) -0.006(5) 0.010(4)
C6 0.043(5) 0.047(5) 0.047(5) -0.012(5) 0.018(4) -0.007(5)
C7 0.040(4) 0.039(4) 0.036(5) 0.011(4) 0.001(4) 0.001(4)
C8 0.059(5) 0.041(4) 0.038(4) 0.002(4) -0.007(4) -0.007(4)
C9 0.051(5) 0.050(5) 0.045(5) -0.005(5) 0.000(4) -0.011(4)
C10 0.065(5) 0.051(5) 0.047(5) 0.001(4) 0.010(4) -0.002(4)
C11 0.058(5) 0.042(5) 0.057(5) -0.001(4) 0.005(4) 0.003(4)
C12 0.056(5) 0.052(5) 0.063(5) -0.014(4) -0.007(4) -0.007(4)
C13 0.046(5) 0.075(6) 0.066(6) 0.002(5) -0.004(4) 0.005(5)
C21 0.041(4) 0.046(5) 0.037(5) 0.001(4) 0.015(4) 0.006(4)
C22 0.054(5) 0.047(5) 0.042(5) 0.004(4) 0.002(4) -0.002(4)
C23 0.061(6) 0.046(5) 0.058(5) -0.006(5) 0.015(4) -0.011(5)
C24 0.064(5) 0.043(5) 0.067(6) 0.010(5) 0.024(5) -0.005(5)
C25 0.066(5) 0.045(5) 0.067(6) 0.007(5) 0.008(5) 0.013(5)
C26 0.056(5) 0.041(5) 0.051(5) 0.011(4) 0.006(4) -0.012(4)
C27 0.039(4) 0.033(4) 0.039(5) 0.011(4) 0.005(4) 0.001(4)
C28 0.044(4) 0.037(4) 0.043(4) 0.010(4) -0.006(4) 0.001(4)
C29 0.047(4) 0.042(5) 0.056(5) -0.005(4) -0.011(4) -0.008(4)
C30 0.048(5) 0.047(5) 0.061(6) 0.005(4) 0.010(4) 0.005(4)
C31 0.062(6) 0.063(6) 0.041(5) -0.010(5) -0.011(4) 0.008(4)
C32 0.049(5) 0.055(5) 0.044(5) -0.014(4) 0.001(4) -0.003(4)

loop_
_atom_type_symbol
_atom_type_description
_atom_type_scat_dispersion_real
_atom_type_scat_dispersion_imag
_atom_type_scat_source
C C 0.0033 0.0016 'International Tables Vol C Tables 4.2.6.8 and 6.1.1.4'
H H 0.0000 0.0000 'International Tables Vol C Tables 4.2.6.8 and 6.1.1.4'
N N 0.0061 0.0033 'International Tables Vol C Tables 4.2.6.8 and 6.1.1.4'
O O 0.0106 0.0060 'International Tables Vol C Tables 4.2.6.8 and 6.1.1.4'

loop_
_geom_angle_atom_site_label_1
_geom_angle_atom_site_label_2
_geom_angle_atom_site_label_3
_geom_angle
C5 O1 C4 109.9(5)
C5 N C6 127.3(6)
C5 N C3 110.4(5)
C6 N C3 120.4(5)
C2 C1 H1A 109.5
C2 C1 H1B 109.5
H1A C1 H1B 109.5
C2 C1 H1C 109.5
H1A C1 H1C 109.5
H1B C1 H1C 109.5
C11 C2 C1 110.0(5)
C11 C2 C3 114.3(5)
C1 C2 C3 109.4(5)
C11 C2 H2A 107.6
C1 C2 H2A 107.6
C3 C2 H2A 107.6
N C3 C2 111.7(5)
N C3 C4 98.3(5)
C2 C3 C4 116.5(5)
N C3 H3A 109.9
C2 C3 H3A 109.9
C4 C3 H3A 109.9
O1 C4 C21 107.2(5)
O1 C4 C27 107.3(5)
C21 C4 C27 111.0(5)
O1 C4 C3 102.5(5)
C21 C4 C3 117.3(5)
C27 C4 C3 110.6(5)
O2 C5 O1 123.1(7)
O2 C5 N 128.6(7)
O1 C5 N 108.3(6)
O3 C6 N 119.9(6)
O3 C6 C7 123.2(7)
N C6 C7 116.9(6)
C8 C7 C6 109.5(5)
C8 C7 C12 111.4(5)
C6 C7 C12 108.4(5)
C8 C7 H7A 109.2
C6 C7 H7A 109.2
C12 C7 H7A 109.2
C7 C8 C9 115.8(5)
C7 C8 H8A 108.3
C9 C8 H8A 108.3
C7 C8 H8B 108.3
C9 C8 H8B 108.3
H8A C8 H8B 107.4
C10 C9 C8 124.7(7)
C10 C9 C13 121.8(7)
C8 C9 C13 113.5(6)
C9 C10 H10A 120.0
C9 C10 H10B 120.0
H10A C10 H10B 120.0
C2 C11 H11A 109.5
C2 C11 H11B 109.5
H11A C11 H11B 109.5
C2 C11 H11C 109.5
H11A C11 H11C 109.5
H11B C11 H11C 109.5
C7 C12 H12A 109.5
C7 C12 H12B 109.5
H12A C12 H12B 109.5
C7 C12 H12C 109.5
H12A C12 H12C 109.5
H12B C12 H12C 109.5
C9 C13 H13A 109.5
C9 C13 H13B 109.5
H13A C13 H13B 109.5
C9 C13 H13C 109.5
H13A C13 H13C 109.5
H13B C13 H13C 109.5
C26 C21 C22 119.1(6)
C26 C21 C4 120.7(6)
C22 C21 C4 120.0(7)
C21 C22 C23 120.4(7)
C21 C22 H22A 119.8
C23 C22 H22A 119.8
C24 C23 C22 119.8(7)
C24 C23 H23A 120.1
C22 C23 H23A 120.1
C25 C24 C23 119.5(7)
C25 C24 H24A 120.3
C23 C24 H24A 120.3
C24 C25 C26 120.7(7)
C24 C25 H25A 119.6
C26 C25 H25A 119.6
C21 C26 C25 120.4(7)
C21 C26 H26A 119.8
C25 C26 H26A 119.8
C32 C27 C28 119.3(6)
C32 C27 C4 120.8(6)
C28 C27 C4 119.8(6)
C29 C28 C27 119.9(6)
C29 C28 H28A 120.1
C27 C28 H28A 120.1
C28 C29 C30 121.9(6)
C28 C29 H29A 119.0
C30 C29 H29A 119.0
C29 C30 C31 117.8(7)
C29 C30 H30A 121.1
C31 C30 H30A 121.1
C32 C31 C30 120.5(6)
C32 C31 H31A 119.7
C30 C31 H31A 119.7
C27 C32 C31 120.6(6)
C27 C32 H32A 119.7
C31 C32 H32A 119.7

loop_
_geom_bond_atom_site_label_1
_geom_bond_atom_site_label_2
_geom_bond_distance
O1 C5 1.348(7)
O1 C4 1.471(7)
O2 C5 1.203(7)
O3 C6 1.205(7)
N C5 1.404(7)
N C6 1.413(7)
N C3 1.486(6)
C1 C2 1.543(7)
C1 H1A 0.9600
C1 H1B 0.9600
C1 H1C 0.9600
C2 C11 1.541(7)
C2 C3 1.542(7)
C2 H2A 0.9800
C3 C4 1.558(7)
C3 H3A 0.9800
C4 C21 1.505(8)
C4 C27 1.541(8)
C6 C7 1.531(8)
C7 C8 1.517(7)
C7 C12 1.549(7)
C7 H7A 0.9800
C8 C9 1.523(8)
C8 H8A 0.9700
C8 H8B 0.9700
C9 C10 1.318(7)
C9 C13 1.527(7)
C10 H10A 0.9300
C10 H10B 0.9300
C11 H11A 0.9600
C11 H11B 0.9600
C11 H11C 0.9600
C12 H12A 0.9600
C12 H12B 0.9600
C12 H12C 0.9600
C13 H13A 0.9600
C13 H13B 0.9600
C13 H13C 0.9600
C21 C26 1.382(8)
C21 C22 1.390(8)
C22 C23 1.399(8)
C22 H22A 0.9300
C23 C24 1.387(8)
C23 H23A 0.9300
C24 C25 1.377(7)
C24 H24A 0.9300
C25 C26 1.388(7)
C25 H25A 0.9300
C26 H26A 0.9300
C27 C32 1.379(7)
C27 C28 1.390(7)
C28 C29 1.380(7)
C28 H28A 0.9300
C29 C30 1.381(8)
C29 H29A 0.9300
C30 C31 1.403(7)
C30 H30A 0.9300
C31 C32 1.387(8)
C31 H31A 0.9300
C32 H32A 0.9300

loop_
_geom_torsion_atom_site_label_1
_geom_torsion_atom_site_label_2
_geom_torsion_atom_site_label_3
_geom_torsion_atom_site_label_4
_geom_torsion
C5 N C3 C2 -95.7(5)
C6 N C3 C2 99.1(6)
C5 N C3 C4 27.2(6)
C6 N C3 C4 -138.1(5)
C11 C2 C3 N 51.9(7)
C1 C2 C3 N -71.9(6)
C11 C2 C3 C4 -59.9(7)
C1 C2 C3 C4 176.3(5)
C5 O1 C4 C21 151.1(5)
C5 O1 C4 C27 -89.6(5)
C5 O1 C4 C3 27.0(6)
N C3 C4 O1 -30.9(6)
C2 C3 C4 O1 88.4(6)
N C3 C4 C21 -148.0(6)
C2 C3 C4 C21 -28.6(8)
N C3 C4 C27 83.2(6)
C2 C3 C4 C27 -157.4(5)
C4 O1 C5 O2 172.0(6)
C4 O1 C5 N -10.2(6)
C6 N C5 O2 -30.7(10)
C3 N C5 O2 165.3(6)
C6 N C5 O1 151.7(5)
C3 N C5 O1 -12.3(6)
C5 N C6 O3 -163.2(6)
C3 N C6 O3 -0.6(9)
C5 N C6 C7 14.5(9)
C3 N C6 C7 177.1(5)
O3 C6 C7 C8 -38.4(9)
N C6 C7 C8 144.0(5)
O3 C6 C7 C12 83.4(7)
N C6 C7 C12 -94.3(6)
C6 C7 C8 C9 -68.6(7)
C12 C7 C8 C9 171.5(5)
C7 C8 C9 C10 -3.3(9)
C7 C8 C9 C13 178.8(5)
O1 C4 C21 C26 11.1(7)
C27 C4 C21 C26 -105.8(7)
C3 C4 C21 C26 125.6(6)
O1 C4 C21 C22 -174.0(5)
C27 C4 C21 C22 69.1(7)
C3 C4 C21 C22 -59.5(8)
C26 C21 C22 C23 -1.9(9)
C4 C21 C22 C23 -176.8(6)
C21 C22 C23 C24 0.6(9)
C22 C23 C24 C25 -0.4(10)
C23 C24 C25 C26 1.4(10)
C22 C21 C26 C25 2.8(9)
C4 C21 C26 C25 177.8(6)
C24 C25 C26 C21 -2.6(10)
O1 C4 C27 C32 154.9(5)
C21 C4 C27 C32 -88.3(7)
C3 C4 C27 C32 43.8(8)
O1 C4 C27 C28 -28.2(7)
C21 C4 C27 C28 88.6(7)
C3 C4 C27 C28 -139.3(5)
C32 C27 C28 C29 -1.6(9)
C4 C27 C28 C29 -178.5(6)
C27 C28 C29 C30 0.1(10)
C28 C29 C30 C31 1.0(10)
C29 C30 C31 C32 -0.5(10)
C28 C27 C32 C31 2.0(9)
C4 C27 C32 C31 178.9(6)
C30 C31 C32 C27 -1.0(10)

loop_
_cod_related_entry_id
_cod_related_entry_database
_cod_related_entry_code
1 ChemSpider 21197056
